data_7107487
loop_
_publ_author_name
'Michele Retini'
'Giulia Bergonzini'
'Paolo Melchiorre'

_publ_section_title
;
 Dioxindole in asymmetric catalytic synthesis: direct access to
 3-substituted 3-hydroxy-2-oxindoles via 1,4-additions to nitroalkenes
;
_journal_name_full Chem.Commun.
_journal_page_first 3336
_journal_paper_doi 10.1039/c2cc30198a
_journal_volume 48
_journal_year 2012
_chemical_absolute_configuration ad
_chemical_formula_sum 'C23 H19 Br N2 O4'
_chemical_formula_weight 467.31
_space_group_IT_number 4
_symmetry_cell_setting monoclinic
_symmetry_space_group_name_Hall 'P 2yb'
_symmetry_space_group_name_H-M 'P 1 21 1'
_atom_sites_solution_hydrogens geom
_atom_sites_solution_primary direct
_atom_sites_solution_secondary difmap
_audit_creation_method SHELXL-97
_cell_angle_alpha 90.00
_cell_angle_beta 98.003(2)
_cell_angle_gamma 90.00
_cell_formula_units_Z 2
_cell_length_a 11.1970(8)
_cell_length_b 7.4443(5)
_cell_length_c 12.4368(9)
_cell_measurement_reflns_used 9111
_cell_measurement_temperature 100(2)
_cell_measurement_theta_max 32.22
_cell_measurement_theta_min 2.29
_cell_volume 1026.56(13)
_computing_cell_refinement 'Bruker APEX2 v2009.1-0'
_computing_data_collection 'Bruker APEX2 v2009.1-0'
_computing_data_reduction 'Bruker SAINT V7.60A'
_computing_molecular_graphics 'Bruker SHELXTL'
_computing_publication_material 'Bruker SHELXTL'
_computing_structure_refinement 'SHELXS-97 (Sheldrick, 2008)'
_computing_structure_solution 'SHELXS-97 (Sheldrick, 2008)'
_diffrn_ambient_temperature 100(2)
_diffrn_detector_area_resol_mean 512
_diffrn_detector_type '4K CCD area detector APEX II'
_diffrn_measured_fraction_theta_full 0.999
_diffrn_measured_fraction_theta_max 0.937
_diffrn_measurement_device_type 'Kappa 4-axis goniometer bruker-nonius'
_diffrn_measurement_method
;
Fullsphere data collection, phi and omega scans
;
_diffrn_measurement_specimen_support 'magnetic support whith 10 micron nylon fiber cryoloop'
_diffrn_radiation_monochromator 'Multilayer Montel 200 mirrors'
_diffrn_radiation_type MoK\a
_diffrn_radiation_wavelength 0.71073
_diffrn_reflns_av_R_equivalents 0.0204
_diffrn_reflns_av_sigmaI/netI 0.0252
_diffrn_reflns_limit_h_max 16
_diffrn_reflns_limit_h_min -16
_diffrn_reflns_limit_k_max 11
_diffrn_reflns_limit_k_min -11
_diffrn_reflns_limit_l_max 18
_diffrn_reflns_limit_l_min -18
_diffrn_reflns_number 17795
_diffrn_reflns_theta_full 25.00
_diffrn_reflns_theta_max 32.65
_diffrn_reflns_theta_min 1.84
_diffrn_source 'rotating anode X-ray tube'
_diffrn_source_current 70
_diffrn_source_power 50
_diffrn_source_size '3 mm x 0.3 mm fine focus'
_diffrn_source_type 'Bruker-Nonius FR 591'
_exptl_absorpt_coefficient_mu 2.035
_exptl_absorpt_correction_T_max 0.9051
_exptl_absorpt_correction_T_min 0.8224
_exptl_absorpt_correction_type empirical
_exptl_absorpt_process_details
;
SADABS Version 2008/1 Bruker-Nonius
Blessing, Acta Cryst. (1995) A51 33-38
;
_exptl_crystal_colour colourless
_exptl_crystal_density_diffrn 1.512
_exptl_crystal_density_method 'not measured'
_exptl_crystal_description block
_exptl_crystal_F_000 476
_exptl_crystal_size_max 0.10
_exptl_crystal_size_mid 0.10
_exptl_crystal_size_min 0.05
_refine_diff_density_max 0.704
_refine_diff_density_min -0.248
_refine_diff_density_rms 0.061
_refine_ls_abs_structure_details 'Flack H D (1983), Acta Cryst. A39, 876-881'
_refine_ls_abs_structure_Flack -0.008(5)
_refine_ls_extinction_method none
_refine_ls_goodness_of_fit_ref 0.696
_refine_ls_hydrogen_treatment noref
_refine_ls_matrix_type full
_refine_ls_number_parameters 272
_refine_ls_number_reflns 6761
_refine_ls_number_restraints 1
_refine_ls_restrained_S_all 0.696
_refine_ls_R_factor_all 0.0325
_refine_ls_R_factor_gt 0.0288
_refine_ls_shift/su_max 0.001
_refine_ls_shift/su_mean 0.000
_refine_ls_structure_factor_coef Fsqd
_refine_ls_weighting_details 'calc w=1/[\s^2^(Fo^2^)+(0.1000P)^2^+0.1940P] where P=(Fo^2^+2Fc^2^)/3'
_refine_ls_weighting_scheme calc
_refine_ls_wR_factor_gt 0.0841
_refine_ls_wR_factor_ref 0.0883
_reflns_number_gt 6291
_reflns_number_total 6761
_reflns_threshold_expression >2sigma(I)
_cod_data_source_file c2cc30198a.txt
_cod_data_source_block mo_grb295b_0m
_cod_depositor_comments
;
The following automatic conversions were performed:

data name '_diffrn_measurement_specimen_suppport' was replaced with
'_diffrn_measurement_specimen_support' as specified in the
replacement file 'data/replacement-values/replacement_tags.lst'.

Automatic conversion script
Id: cif_correct_tags 9268 2022-04-12 08:56:07Z antanas 
;
_cod_original_sg_symbol_H-M P2(1)
_cod_database_code 7107487

loop_
_symmetry_equiv_pos_as_xyz
'x, y, z'
'-x, y+1/2, -z'

loop_
_atom_site_label
_atom_site_type_symbol
_atom_site_fract_x
_atom_site_fract_y
_atom_site_fract_z
_atom_site_U_iso_or_equiv
_atom_site_adp_type
_atom_site_occupancy
_atom_site_symmetry_multiplicity
_atom_site_calc_flag
_atom_site_refinement_flags
Br1 Br 0.809562(17) -0.10701(3) -0.172571(12) 0.03045(6) Uani 1 1 d .
N1 N 0.96759(12) -0.0203(2) 0.30761(12) 0.0206(3) Uani 1 1 d .
N2 N 0.6874(2) 0.5899(2) 0.31053(13) 0.0326(4) Uani 1 1 d .
O1 O 0.86819(13) 0.10774(19) 0.43845(10) 0.0262(3) Uani 1 1 d .
O2 O 0.66503(10) 0.03918(16) 0.26191(10) 0.0174(2) Uani 1 1 d .
H2A H 0.6713 -0.0725 0.2706 0.026 Uiso 1 1 calc R
O3 O 0.5875(2) 0.6576(2) 0.30534(16) 0.0507(5) Uani 1 1 d .
O4 O 0.7794(2) 0.6758(2) 0.30575(16) 0.0491(5) Uani 1 1 d .
C1 C 0.94405(14) -0.0527(2) 0.19552(14) 0.0186(3) Uani 1 1 d .
C2 C 1.01322(15) -0.1483(2) 0.13184(16) 0.0242(3) Uani 1 1 d .
H2 H 1.0878 -0.2004 0.1622 0.029 Uiso 1 1 calc R
C3 C 0.97034(16) -0.1662(2) 0.02164(16) 0.0248(3) Uani 1 1 d .
H3 H 1.0156 -0.2317 -0.0243 0.030 Uiso 1 1 calc R
C4 C 0.86095(14) -0.0879(2) -0.02103(13) 0.0204(3) Uani 1 1 d .
C5 C 0.78979(14) 0.0054(2) 0.04368(13) 0.0172(3) Uani 1 1 d .
H5 H 0.7143 0.0551 0.0137 0.021 Uiso 1 1 calc R
C6 C 0.83262(12) 0.0233(2) 0.15333(12) 0.0151(2) Uani 1 1 d .
C7 C 0.77798(13) 0.1112(2) 0.24453(12) 0.0151(2) Uani 1 1 d .
C8 C 0.87468(14) 0.0695(2) 0.34422(13) 0.0194(3) Uani 1 1 d .
C9 C 0.76045(13) 0.3166(2) 0.22998(12) 0.0162(2) Uani 1 1 d .
H9 H 0.8420 0.3735 0.2353 0.019 Uiso 1 1 calc R
C10 C 0.69145(13) 0.36200(18) 0.11960(12) 0.0152(3) Uani 1 1 d .
C11 C 0.57254(13) 0.3053(2) 0.08941(13) 0.0183(3) Uani 1 1 d .
H11 H 0.5290 0.2537 0.1421 0.022 Uiso 1 1 calc R
C12 C 0.51783(15) 0.3239(2) -0.01723(15) 0.0229(3) Uani 1 1 d .
H12 H 0.4373 0.2836 -0.0374 0.027 Uiso 1 1 calc R
C13 C 0.58000(14) 0.4011(3) -0.09458(12) 0.0239(3) Uani 1 1 d .
H13 H 0.5437 0.4078 -0.1682 0.029 Uiso 1 1 calc R
C14 C 0.69547(15) 0.4685(2) -0.06394(14) 0.0223(3) Uani 1 1 d .
H14 H 0.7368 0.5277 -0.1156 0.027 Uiso 1 1 calc R
C15 C 0.75037(14) 0.4485(2) 0.04346(13) 0.0186(3) Uani 1 1 d .
H15 H 0.8292 0.4950 0.0645 0.022 Uiso 1 1 calc R
C16 C 0.69766(15) 0.3897(3) 0.32253(11) 0.0215(2) Uani 1 1 d .
H16A H 0.6165 0.3356 0.3195 0.026 Uiso 1 1 calc R
H16B H 0.7450 0.3589 0.3934 0.026 Uiso 1 1 calc R
C17 C 1.06640(14) -0.1018(4) 0.38041(14) 0.0289(3) Uani 1 1 d .
H17A H 1.0823 -0.2232 0.3532 0.035 Uiso 1 1 calc R
H17B H 1.0415 -0.1156 0.4533 0.035 Uiso 1 1 calc R
C18 C 1.18193(15) 0.0071(3) 0.39063(14) 0.0259(3) Uani 1 1 d .
C19 C 1.18357(15) 0.1837(3) 0.42609(15) 0.0276(4) Uani 1 1 d .
H19 H 1.1106 0.2383 0.4402 0.033 Uiso 1 1 calc R
C20 C 1.28990(19) 0.2825(4) 0.44145(17) 0.0401(5) Uani 1 1 d .
H20 H 1.2897 0.4039 0.4650 0.048 Uiso 1 1 calc R
C21 C 1.39690(18) 0.2009(5) 0.42173(18) 0.0508(8) Uani 1 1 d .
H21 H 1.4704 0.2665 0.4327 0.061 Uiso 1 1 calc R
C22 C 1.39621(18) 0.0266(5) 0.38658(18) 0.0519(8) Uani 1 1 d .
H22 H 1.4695 -0.0276 0.3731 0.062 Uiso 1 1 calc R
C23 C 1.28939(17) -0.0728(4) 0.37032(16) 0.0395(6) Uani 1 1 d .
H23 H 1.2899 -0.1935 0.3457 0.047 Uiso 1 1 calc R

loop_
_atom_site_aniso_label
_atom_site_aniso_U_11
_atom_site_aniso_U_22
_atom_site_aniso_U_33
_atom_site_aniso_U_23
_atom_site_aniso_U_13
_atom_site_aniso_U_12
Br1 0.05052(11) 0.02233(8) 0.02006(8) -0.00560(7) 0.01046(6) -0.00745(8)
N1 0.0189(6) 0.0189(6) 0.0224(6) 0.0054(5) -0.0028(5) 0.0010(5)
N2 0.0673(12) 0.0148(7) 0.0162(6) -0.0014(5) 0.0076(7) 0.0047(7)
O1 0.0357(6) 0.0235(6) 0.0178(5) 0.0010(5) -0.0020(5) -0.0003(5)
O2 0.0187(5) 0.0109(5) 0.0232(5) 0.0014(4) 0.0050(4) -0.0006(4)
O3 0.0780(13) 0.0290(8) 0.0407(9) -0.0050(7) -0.0075(9) 0.0273(9)
O4 0.0954(14) 0.0158(7) 0.0434(9) -0.0053(6) 0.0352(10) -0.0151(8)
C1 0.0173(6) 0.0146(6) 0.0238(7) 0.0041(5) 0.0018(5) -0.0001(5)
C2 0.0202(6) 0.0162(8) 0.0371(9) 0.0021(6) 0.0071(6) 0.0038(5)
C3 0.0262(7) 0.0189(7) 0.0324(8) -0.0017(6) 0.0144(6) 0.0013(6)
C4 0.0275(7) 0.0125(7) 0.0228(6) -0.0034(6) 0.0094(5) -0.0039(6)
C5 0.0201(6) 0.0138(6) 0.0180(6) -0.0018(5) 0.0032(5) -0.0004(5)
C6 0.0154(5) 0.0115(6) 0.0183(6) 0.0003(5) 0.0018(4) 0.0008(5)
C7 0.0156(5) 0.0125(6) 0.0167(6) -0.0003(5) 0.0001(4) -0.0006(5)
C8 0.0217(6) 0.0155(7) 0.0191(6) 0.0025(5) -0.0034(5) -0.0016(5)
C9 0.0214(6) 0.0109(6) 0.0160(6) 0.0005(5) 0.0022(5) -0.0016(5)
C10 0.0181(5) 0.0110(7) 0.0162(5) 0.0011(4) 0.0018(4) 0.0008(4)
C11 0.0171(6) 0.0154(7) 0.0224(7) 0.0016(5) 0.0024(5) 0.0023(5)
C12 0.0200(6) 0.0192(7) 0.0275(8) 0.0007(6) -0.0033(5) 0.0043(6)
C13 0.0284(7) 0.0224(7) 0.0192(6) 0.0009(8) -0.0022(5) 0.0065(8)
C14 0.0260(7) 0.0205(7) 0.0207(7) 0.0041(6) 0.0042(5) 0.0019(6)
C15 0.0206(6) 0.0148(6) 0.0207(6) 0.0033(5) 0.0041(5) -0.0012(5)
C16 0.0352(7) 0.0110(5) 0.0193(5) -0.0008(7) 0.0074(5) 0.0019(7)
C17 0.0253(7) 0.0276(8) 0.0312(7) 0.0109(9) -0.0053(5) 0.0037(8)
C18 0.0184(7) 0.0401(10) 0.0181(7) 0.0056(7) -0.0012(5) 0.0059(6)
C19 0.0209(7) 0.0406(11) 0.0213(7) 0.0036(7) 0.0025(6) -0.0009(7)
C20 0.0325(9) 0.0644(16) 0.0232(8) -0.0016(9) 0.0031(7) -0.0168(10)
C21 0.0208(8) 0.108(3) 0.0240(9) -0.0036(12) 0.0038(7) -0.0160(11)
C22 0.0181(7) 0.114(3) 0.0242(9) -0.0066(12) 0.0043(6) 0.0095(11)
C23 0.0267(8) 0.0675(19) 0.0226(7) -0.0015(9) -0.0025(6) 0.0169(9)

loop_
_atom_type_symbol
_atom_type_description
_atom_type_scat_dispersion_real
_atom_type_scat_dispersion_imag
_atom_type_scat_source
C C 0.0033 0.0016 'International Tables Vol C Tables 4.2.6.8 and 6.1.1.4'
H H 0.0000 0.0000 'International Tables Vol C Tables 4.2.6.8 and 6.1.1.4'
N N 0.0061 0.0033 'International Tables Vol C Tables 4.2.6.8 and 6.1.1.4'
O O 0.0106 0.0060 'International Tables Vol C Tables 4.2.6.8 and 6.1.1.4'
Br Br -0.2901 2.4595 'International Tables Vol C Tables 4.2.6.8 and 6.1.1.4'

loop_
_geom_angle_atom_site_label_1
_geom_angle_atom_site_label_2
_geom_angle_atom_site_label_3
_geom_angle
C8 N1 C1 111.63(13)
C8 N1 C17 122.87(15)
C1 N1 C17 124.46(16)
O4 N2 O3 123.7(2)
O4 N2 C16 118.1(2)
O3 N2 C16 118.2(2)
C2 C1 C6 122.28(15)
C2 C1 N1 128.02(15)
C6 C1 N1 109.66(14)
C1 C2 C3 118.00(15)
C4 C3 C2 119.91(15)
C3 C4 C5 122.11(15)
C3 C4 Br1 118.41(12)
C5 C4 Br1 119.47(12)
C6 C5 C4 117.90(14)
C5 C6 C1 119.76(14)
C5 C6 C7 131.20(13)
C1 C6 C7 109.01(13)
O2 C7 C6 114.43(12)
O2 C7 C9 106.86(12)
C6 C7 C9 113.45(13)
O2 C7 C8 109.81(12)
C6 C7 C8 101.64(12)
C9 C7 C8 110.62(12)
O1 C8 N1 125.79(15)
O1 C8 C7 126.20(15)
N1 C8 C7 108.00(13)
C10 C9 C16 111.86(12)
C10 C9 C7 111.46(12)
C16 C9 C7 109.09(13)
C15 C10 C11 118.90(13)
C15 C10 C9 119.41(13)
C11 C10 C9 121.47(13)
C12 C11 C10 120.24(15)
C11 C12 C13 120.42(15)
C12 C13 C14 119.78(14)
C13 C14 C15 119.47(15)
C10 C15 C14 120.95(15)
N2 C16 C9 108.36(14)
N1 C17 C18 113.17(18)
C19 C18 C23 119.20(19)
C19 C18 C17 120.47(17)
C23 C18 C17 120.2(2)
C18 C19 C20 121.3(2)
C19 C20 C21 119.1(3)
C22 C21 C20 120.1(2)
C21 C22 C23 121.0(2)
C18 C23 C22 119.4(3)

loop_
_geom_bond_atom_site_label_1
_geom_bond_atom_site_label_2
_geom_bond_distance
Br1 C4 1.8978(16)
N1 C8 1.367(2)
N1 C1 1.403(2)
N1 C17 1.460(2)
N2 O4 1.222(3)
N2 O3 1.220(3)
N2 C16 1.501(3)
O1 C8 1.218(2)
O2 C7 1.4178(18)
C1 C2 1.380(2)
C1 C6 1.404(2)
C2 C3 1.394(3)
C3 C4 1.393(2)
C4 C5 1.394(2)
C5 C6 1.387(2)
C6 C7 1.511(2)
C7 C9 1.549(2)
C7 C8 1.559(2)
C9 C10 1.517(2)
C9 C16 1.530(2)
C10 C15 1.386(2)
C10 C11 1.397(2)
C11 C12 1.388(2)
C12 C13 1.388(3)
C13 C14 1.390(2)
C14 C15 1.398(2)
C17 C18 1.517(3)
C18 C19 1.386(3)
C18 C23 1.396(3)
C19 C20 1.390(3)
C20 C21 1.395(4)
C21 C22 1.369(5)
C22 C23 1.397(4)

loop_
_geom_torsion_atom_site_label_1
_geom_torsion_atom_site_label_2
_geom_torsion_atom_site_label_3
_geom_torsion_atom_site_label_4
_geom_torsion
C8 N1 C1 C2 -175.83(16)
C17 N1 C1 C2 -7.3(3)
C8 N1 C1 C6 2.09(19)
C17 N1 C1 C6 170.66(16)
C6 C1 C2 C3 1.0(2)
N1 C1 C2 C3 178.70(16)
C1 C2 C3 C4 0.3(3)
C2 C3 C4 C5 -1.7(3)
C2 C3 C4 Br1 177.33(13)
C3 C4 C5 C6 1.8(2)
Br1 C4 C5 C6 -177.28(12)
C4 C5 C6 C1 -0.4(2)
C4 C5 C6 C7 -178.60(15)
C2 C1 C6 C5 -1.0(2)
N1 C1 C6 C5 -179.02(14)
C2 C1 C6 C7 177.58(15)
N1 C1 C6 C7 -0.48(18)
C5 C6 C7 O2 59.0(2)
C1 C6 C7 O2 -119.29(14)
C5 C6 C7 C9 -64.0(2)
C1 C6 C7 C9 117.73(14)
C5 C6 C7 C8 177.28(16)
C1 C6 C7 C8 -1.03(16)
C1 N1 C8 O1 176.34(17)
C17 N1 C8 O1 7.6(3)
C1 N1 C8 C7 -2.72(18)
C17 N1 C8 C7 -171.51(16)
O2 C7 C8 O1 -55.3(2)
C6 C7 C8 O1 -176.82(16)
C9 C7 C8 O1 62.4(2)
O2 C7 C8 N1 123.77(14)
C6 C7 C8 N1 2.24(16)
C9 C7 C8 N1 -118.53(14)
O2 C7 C9 C10 -74.58(15)
C6 C7 C9 C10 52.46(16)
C8 C7 C9 C10 165.92(12)
O2 C7 C9 C16 49.43(15)
C6 C7 C9 C16 176.48(12)
C8 C7 C9 C16 -70.06(16)
C16 C9 C10 C15 126.28(16)
C7 C9 C10 C15 -111.29(15)
C16 C9 C10 C11 -59.20(19)
C7 C9 C10 C11 63.23(18)
C15 C10 C11 C12 4.6(2)
C9 C10 C11 C12 -169.94(14)
C10 C11 C12 C13 -0.8(3)
C11 C12 C13 C14 -3.3(3)
C12 C13 C14 C15 3.6(3)
C11 C10 C15 C14 -4.3(2)
C9 C10 C15 C14 170.35(15)
C13 C14 C15 C10 0.2(3)
O4 N2 C16 C9 -55.2(2)
O3 N2 C16 C9 124.36(17)
C10 C9 C16 N2 -59.21(17)
C7 C9 C16 N2 177.01(13)
C8 N1 C17 C18 -103.23(19)
C1 N1 C17 C18 89.4(2)
N1 C17 C18 C19 57.9(2)
N1 C17 C18 C23 -125.8(2)
C23 C18 C19 C20 0.2(3)
C17 C18 C19 C20 176.55(17)
C18 C19 C20 C21 -0.7(3)
C19 C20 C21 C22 0.7(3)
C20 C21 C22 C23 -0.3(4)
C19 C18 C23 C22 0.3(3)
C17 C18 C23 C22 -176.11(18)
C21 C22 C23 C18 -0.2(3)
